data_7033779
loop_
_publ_author_name
'Bindewald, Elvira'
'Lorenz, Roxana'
'H\"ubner, Olaf'
'Brox, Dominik'
'Herten, Dirk-Peter'
'Kaifer, Elisabeth'
'Himmel, Hans-J\"org'

_publ_section_title
;
 Tetraguanidino-functionalized phenazine and fluorene dyes: synthesis,
 optical properties and metal coordination.
;
_journal_issue 7
_journal_name_full 'Dalton transactions (Cambridge, England : 2003)'
_journal_page_first 3467
_journal_page_last 3485
_journal_paper_doi 10.1039/c4dt03572k
_journal_volume 44
_journal_year 2015
_chemical_formula_moiety '2(B F4), C32 H54 N14'
_chemical_formula_sum 'C32 H54 B2 F8 N14'
_chemical_formula_weight 808.51
_space_group_crystal_system monoclinic
_space_group_IT_number 14
_space_group_name_Hall '-P 2yn'
_space_group_name_H-M_alt 'P 1 21/n 1'
_symmetry_cell_setting monoclinic
_symmetry_Int_Tables_number 14
_symmetry_space_group_name_Hall '-P 2yn'
_symmetry_space_group_name_H-M 'P 1 21/n 1'
_atom_sites_solution_hydrogens mixed
_atom_sites_solution_primary dual
_atom_sites_solution_secondary difmap
_audit_block_code hi_eb5
_audit_creation_date
;
'Mon Apr 08 10:50:43 2013'
;
_audit_update_record
;
2014-07-28 deposited with the CCDC.
2014-12-09 downloaded from the CCDC.
;
_cell_angle_alpha 90
_cell_angle_beta 94.0820(16)
_cell_angle_gamma 90
_cell_formula_units_Z 2
_cell_length_a 8.10458(13)
_cell_length_b 30.8148(4)
_cell_length_c 8.16009(13)
_cell_measurement_reflns_used 18126
_cell_measurement_temperature 110(1)
_cell_measurement_theta_max 70.2740
_cell_measurement_theta_min 5.6140
_cell_volume 2032.74(5)
_computing_cell_refinement
;
CrysAlisPro, Agilent Technologies,
Version 1.171.36.28 (release 01-02-2013 CrysAlis171 .NET)
(compiled Feb  1 2013,16:14:44)
;
_computing_data_collection
;
CrysAlisPro, Agilent Technologies,
Version 1.171.36.28 (release 01-02-2013 CrysAlis171 .NET)
(compiled Feb  1 2013,16:14:44)
;
_computing_data_reduction
;
CrysAlisPro, Agilent Technologies,
Version 1.171.36.28 (release 01-02-2013 CrysAlis171 .NET)
(compiled Feb  1 2013,16:14:44)
;
_computing_molecular_graphics
;
O. V. Dolomanov, L. J. Bourhis, R. J. Gildea, J. A. K. Howard and H. Puschmann,
OLEX2: a complete structure solution, refinement and analysis program.
J. Appl. Cryst. (2009). 42, 339-341.
;
_computing_publication_material "'encif (Wadepohl, 2009-13); encifer 1.4 (CCDC, 2011)'"
_computing_structure_refinement 'SHELXL-2013 (Sheldrick, 2013)'
_computing_structure_solution 'SIR2011 (Giacovazzo et al., 2011)'
_diffrn_ambient_temperature 110(1)
_diffrn_detector 'CCD plate'
_diffrn_detector_area_resol_mean 7.9621
_diffrn_detector_type 'Agilent EOS'
_diffrn_measured_fraction_theta_full 0.999
_diffrn_measured_fraction_theta_max 0.997
_diffrn_measurement_details
;
  1 omega   40.00   65.00   1.0000   10.0000
omega____ theta____ kappa____ phi______ frames
    -        0.0000   57.0000   30.0000 25

  2 omega   29.00   72.00   1.0000   10.0000
omega____ theta____ kappa____ phi______ frames
    -        0.0000   19.0000  -60.0000 43

  3 omega  -48.00   25.00   1.0000   10.0000
omega____ theta____ kappa____ phi______ frames
    -        0.0000   19.0000  -60.0000 73

  4 omega  -30.00   -3.00   1.0000   10.0000
omega____ theta____ kappa____ phi______ frames
    -        0.0000  -77.0000  -30.0000 27

  5 omega  -69.00  -40.00   1.0000   10.0000
omega____ theta____ kappa____ phi______ frames
    -        0.0000  -77.0000  -30.0000 29

  6 omega    7.00   32.00   1.0000   10.0000
omega____ theta____ kappa____ phi______ frames
    -        0.0000  -77.0000  -30.0000 25

  7 omega    0.00   62.00   1.0000   15.0000
omega____ theta____ kappa____ phi______ frames
    -       -8.5000   77.0000   90.0000 62

  8 omega  -40.00   -9.00   1.0000   15.0000
omega____ theta____ kappa____ phi______ frames
    -       -8.5000   77.0000   90.0000 31

  9 omega  -11.00   45.00   1.0000   10.0000
omega____ theta____ kappa____ phi______ frames
    -       20.0000   78.0000  -58.3936 56

 10 omega    0.00   38.00   1.0000   15.0000
omega____ theta____ kappa____ phi______ frames
    -       32.0000   80.0000   21.4430 38

 11 omega    4.00   32.00   1.0000   15.0000
omega____ theta____ kappa____ phi______ frames
    -       36.0000   79.0000  121.3669 28

 12 omega    8.00   36.00   1.0000   15.0000
omega____ theta____ kappa____ phi______ frames
    -       40.0000   80.0000  167.8694 28

 13 omega    9.00   34.00   1.0000   15.0000
omega____ theta____ kappa____ phi______ frames
    -       40.0000   80.0000 -140.8397 25

 14 omega    7.00   32.00   1.0000   15.0000
omega____ theta____ kappa____ phi______ frames
    -       40.0000   79.0000   21.3240 25

 15 omega   15.00   40.00   1.0000   15.0000
omega____ theta____ kappa____ phi______ frames
    -       48.0000   80.0000 -160.2866 25

 16 omega   16.00   41.00   1.0000   15.0000
omega____ theta____ kappa____ phi______ frames
    -       48.0000   78.0000   68.1790 25

 17 omega   19.00   44.00   1.0000   15.0000
omega____ theta____ kappa____ phi______ frames
    -       52.0000   80.0000  150.3670 25

 18 omega   21.00   47.00   1.0000   15.0000
omega____ theta____ kappa____ phi______ frames
    -       52.0000   77.0000  134.0582 26

 19 omega   19.00   44.00   1.0000   15.0000
omega____ theta____ kappa____ phi______ frames
    -       52.0000   80.0000   10.7056 25

 20 omega   69.00  123.00   1.0000   15.0000
omega____ theta____ kappa____ phi______ frames
    -       52.0000   77.0000  134.0582 54

 21 omega   19.00   44.00   1.0000   15.0000
omega____ theta____ kappa____ phi______ frames
    -       52.0000   80.0000  -97.6279 25

 22 omega    0.00   39.00   1.0000   15.0000
omega____ theta____ kappa____ phi______ frames
    -       54.0000  -77.0000    0.0000 39

 23 omega   54.00   85.00   1.0000   15.0000
omega____ theta____ kappa____ phi______ frames
    -       54.0000  -77.0000    0.0000 31

 24 omega   26.00   52.00   1.0000   15.0000
omega____ theta____ kappa____ phi______ frames
    -       56.0000   76.0000 -152.4884 26

 25 omega   91.00  116.00   1.0000   15.0000
omega____ theta____ kappa____ phi______ frames
    -       56.0000   76.0000 -152.4884 25

 26 omega   25.00   51.00   1.0000   15.0000
omega____ theta____ kappa____ phi______ frames
    -       56.0000   77.0000   77.8010 26

 27 omega   84.00  114.00   1.0000   15.0000
omega____ theta____ kappa____ phi______ frames
    -       56.0000   77.0000 -106.2395 30

 28 omega   24.00   50.00   1.0000   15.0000
omega____ theta____ kappa____ phi______ frames
    -       56.0000   77.0000 -106.2395 26

 29 omega   25.00   51.00   1.0000   15.0000
omega____ theta____ kappa____ phi______ frames
    -       56.0000   77.0000  164.1428 26

 30 omega   77.00  102.00   1.0000   15.0000
omega____ theta____ kappa____ phi______ frames
    -       56.0000   77.0000   77.8010 25

 31 omega   24.00   50.00   1.0000   15.0000
omega____ theta____ kappa____ phi______ frames
    -       56.0000   77.0000  156.4932 26

 32 omega   30.00   56.00   1.0000   15.0000
omega____ theta____ kappa____ phi______ frames
    -       56.0000   75.0000  -68.9384 26

 33 omega   99.00  125.00   1.0000   15.0000
omega____ theta____ kappa____ phi______ frames
    -       56.0000   77.0000  164.1428 26

 34 omega   29.00   55.00   1.0000   15.0000
omega____ theta____ kappa____ phi______ frames
    -       60.0000   76.0000  -66.0066 26

 35 omega   30.00   56.00   1.0000   15.0000
omega____ theta____ kappa____ phi______ frames
    -       60.0000   74.0000   92.7914 26

 36 omega   96.00  122.00   1.0000   15.0000
omega____ theta____ kappa____ phi______ frames
    -       60.0000   74.0000   92.7914 26

 37 omega   86.00  112.00   1.0000   15.0000
omega____ theta____ kappa____ phi______ frames
    -       60.0000   76.0000  -66.0066 26

 38 omega   31.00   57.00   1.0000   15.0000
omega____ theta____ kappa____ phi______ frames
    -       60.0000   76.0000   34.6567 26

 39 omega   89.00  130.00   1.0000   15.0000
omega____ theta____ kappa____ phi______ frames
    -       60.0000   68.0000  -14.8102 41

 40 omega   35.00   61.00   1.0000   15.0000
omega____ theta____ kappa____ phi______ frames
    -       60.0000   69.0000  155.3620 26

 41 omega   45.00   71.00   1.0000   15.0000
omega____ theta____ kappa____ phi______ frames
    -       60.0000   76.0000  178.8947 26

 42 omega   30.00   56.00   1.0000   15.0000
omega____ theta____ kappa____ phi______ frames
    -       60.0000   76.0000 -118.9754 26

 43 omega   34.00   60.00   1.0000   15.0000
omega____ theta____ kappa____ phi______ frames
    -       60.0000   68.0000  -14.8102 26

 44 omega   30.00   56.00   1.0000   15.0000
omega____ theta____ kappa____ phi______ frames
    -       60.0000   75.0000  -75.1396 26

 45 omega   34.00   61.00   1.0000   15.0000
omega____ theta____ kappa____ phi______ frames
    -       64.0000   74.0000   12.5257 27

 46 omega   45.00   71.00   1.0000   15.0000
omega____ theta____ kappa____ phi______ frames
    -       64.0000   72.0000 -125.6729 26

 47 omega   37.00   63.00   1.0000   15.0000
omega____ theta____ kappa____ phi______ frames
    -       64.0000   68.0000  127.3466 26

 48 omega   44.00   70.00   1.0000   15.0000
omega____ theta____ kappa____ phi______ frames
    -       64.0000   56.0000  -41.9476 26

 49 omega   40.00   66.00   1.0000   15.0000
omega____ theta____ kappa____ phi______ frames
    -       68.0000   74.0000   50.2622 26

 50 omega   37.00  116.00   1.0000   15.0000
omega____ theta____ kappa____ phi______ frames
    -       68.0000   75.0000  -56.0943 79

 51 omega   -3.00  101.00   1.0000   15.0000
omega____ theta____ kappa____ phi______ frames
    -       68.0000  -80.0000  155.8874 104

 52 omega   46.00  111.00   1.0000   15.0000
omega____ theta____ kappa____ phi______ frames
    -       72.0000   66.0000   55.2469 65

 53 omega   41.00   73.00   1.0000   15.0000
omega____ theta____ kappa____ phi______ frames
    -       72.0000   76.0000  155.0819 32

 54 omega   49.00   75.00   1.0000   15.0000
omega____ theta____ kappa____ phi______ frames
    -       72.0000   70.0000 -105.3465 26

 55 omega   42.00   71.00   1.0000   15.0000
omega____ theta____ kappa____ phi______ frames
    -       72.0000   75.0000  134.9034 29

 56 omega   43.00   69.00   1.0000   15.0000
omega____ theta____ kappa____ phi______ frames
    -       72.0000   75.0000 -163.5325 26

 57 omega   47.00   73.00   1.0000   15.0000
omega____ theta____ kappa____ phi______ frames
    -       76.0000   72.0000 -153.6495 26

 58 omega   50.00   94.00   1.0000   15.0000
omega____ theta____ kappa____ phi______ frames
    -       76.0000   67.0000  -68.1410 44

 59 omega   46.00   72.00   1.0000   15.0000
omega____ theta____ kappa____ phi______ frames
    -       76.0000   74.0000    7.2386 26

 60 omega   46.00   72.00   1.0000   15.0000
omega____ theta____ kappa____ phi______ frames
    -       76.0000   74.0000   85.2941 26

 61 omega    6.00  109.00   1.0000   15.0000
omega____ theta____ kappa____ phi______ frames
    -       76.0000  -80.0000  -78.1395 103

 62 omega   45.00   71.00   1.0000   15.0000
omega____ theta____ kappa____ phi______ frames
    -       76.0000   76.0000  109.5625 26

 63 omega   68.00  106.00   1.0000   15.0000
omega____ theta____ kappa____ phi______ frames
    -       76.0000  -80.0000 -126.4382 38

 64 omega   92.00  121.00   1.0000   15.0000
omega____ theta____ kappa____ phi______ frames
    -       76.0000   51.0000   88.2699 29

 65 omega   56.00   82.00   1.0000   15.0000
omega____ theta____ kappa____ phi______ frames
    -       76.0000   51.0000   88.2699 26

 66 omega   55.00  100.00   1.0000   15.0000
omega____ theta____ kappa____ phi______ frames
    -       80.0000   65.0000  142.2776 45

 67 omega   51.00   77.00   1.0000   15.0000
omega____ theta____ kappa____ phi______ frames
    -       80.0000   77.0000  -66.7181 26

 68 omega  122.00  148.00   1.0000   15.0000
omega____ theta____ kappa____ phi______ frames
    -       80.0000   53.0000   -7.0322 26

 69 omega   59.00   90.00   1.0000   15.0000
omega____ theta____ kappa____ phi______ frames
    -       80.0000   53.0000   -7.0322 31

 70 omega   56.00   96.00   1.0000   15.0000
omega____ theta____ kappa____ phi______ frames
    -       80.0000   62.0000  106.1838 40

 71 omega   62.00   87.00   1.0000   15.0000
omega____ theta____ kappa____ phi______ frames
    -       80.0000   60.0000   27.7038 25

 72 omega   55.00   83.00   1.0000   25.0000
omega____ theta____ kappa____ phi______ frames
    -       84.0000   74.0000 -135.9074 28

 73 omega   56.00   82.00   1.0000   25.0000
omega____ theta____ kappa____ phi______ frames
    -       84.0000   70.0000  174.7294 26

 74 omega   93.00  136.00   1.0000   25.0000
omega____ theta____ kappa____ phi______ frames
    -       84.0000   77.0000 -160.8121 43

 75 omega   54.00   88.00   1.0000   25.0000
omega____ theta____ kappa____ phi______ frames
    -       84.0000   77.0000 -160.8121 34

 76 omega   89.00  154.00   1.0000   25.0000
omega____ theta____ kappa____ phi______ frames
    -       84.0000   74.0000 -135.9074 65

 77 omega  112.00  156.00   1.0000   25.0000
omega____ theta____ kappa____ phi______ frames
    -       88.0000   60.0000 -105.0661 44

 78 omega   57.00   82.00   1.0000   25.0000
omega____ theta____ kappa____ phi______ frames
    -       88.0000  -80.0000 -151.9206 25

 79 omega   66.00   92.00   1.0000   25.0000
omega____ theta____ kappa____ phi______ frames
    -       88.0000   60.0000 -105.0661 26

 80 omega   61.00   86.00   1.0000   25.0000
omega____ theta____ kappa____ phi______ frames
    -       92.0000   76.0000   27.0638 25

 81 omega   96.00  134.00   1.0000   25.0000
omega____ theta____ kappa____ phi______ frames
    -       92.0000   76.0000   27.0638 38

 82 omega   70.00  122.00   1.0000   25.0000
omega____ theta____ kappa____ phi______ frames
    -       96.0000   74.0000   88.0790 52

 83 omega   83.00  164.00   1.0000   25.0000
omega____ theta____ kappa____ phi______ frames
    -      108.0000   64.0000  -30.0000 81

 84 omega   82.00  163.00   1.0000   25.0000
omega____ theta____ kappa____ phi______ frames
    -      108.0000   38.0000 -120.0000 81

 85 omega   73.00  101.00   1.0000   25.0000
omega____ theta____ kappa____ phi______ frames
    -      108.0000  -80.0000 -127.0382 28

 86 omega   44.00   70.00   1.0000   25.0000
omega____ theta____ kappa____ phi______ frames
    -      108.0000  -80.0000 -127.0382 26

 87 omega   83.00  133.00   1.0000   25.0000
omega____ theta____ kappa____ phi______ frames
    -      108.0000   64.0000 -120.0000 50

 88 omega   84.00  158.00   1.0000   25.0000
omega____ theta____ kappa____ phi______ frames
    -      108.0000   64.0000   30.0000 74

 89 omega   83.00  175.00   1.0000   25.0000
omega____ theta____ kappa____ phi______ frames
    -      108.0000   64.0000  -60.0000 92

 90 omega   83.00  109.00   1.0000   25.0000
omega____ theta____ kappa____ phi______ frames
    -      108.0000   64.0000 -150.0000 26

 91 omega   84.00  175.00   1.0000   25.0000
omega____ theta____ kappa____ phi______ frames
    -      108.0000   64.0000 -180.0000 91

 92 omega   77.00  103.00   1.0000   25.0000
omega____ theta____ kappa____ phi______ frames
    -      108.0000   77.0000    0.0000 26

 93 omega   37.00  128.00   1.0000   25.0000
omega____ theta____ kappa____ phi______ frames
    -      108.0000  -80.0000  -21.6389 91

 94 omega  117.00  176.00   1.0000   25.0000
omega____ theta____ kappa____ phi______ frames
    -      108.0000   64.0000  -90.0000 59

 95 omega   83.00  111.00   1.0000   25.0000
omega____ theta____ kappa____ phi______ frames
    -      108.0000   64.0000  -90.0000 28

 96 omega   77.00  103.00   1.0000   25.0000
omega____ theta____ kappa____ phi______ frames
    -      108.0000   77.0000  -30.0000 26

 97 omega   76.00  102.00   1.0000   25.0000
omega____ theta____ kappa____ phi______ frames
    -      108.0000   77.0000  120.0000 26

 98 omega   84.00  110.00   1.0000   25.0000
omega____ theta____ kappa____ phi______ frames
    -      108.0000   77.0000  -90.0000 26

 99 omega  107.00  178.00   1.0000   25.0000
omega____ theta____ kappa____ phi______ frames
    -      108.0000   77.0000   90.0000 71

100 omega   77.00  102.00   1.0000   25.0000
omega____ theta____ kappa____ phi______ frames
    -      108.0000   77.0000   90.0000 25

101 omega   76.00  102.00   1.0000   25.0000
omega____ theta____ kappa____ phi______ frames
    -      108.0000   77.0000 -180.0000 26

102 omega  138.00  164.00   1.0000   25.0000
omega____ theta____ kappa____ phi______ frames
    -      108.0000   77.0000 -150.0000 26

103 omega   76.00  102.00   1.0000   25.0000
omega____ theta____ kappa____ phi______ frames
    -      108.0000   77.0000 -150.0000 26

104 omega   69.00  137.00   1.0000   25.0000
omega____ theta____ kappa____ phi______ frames
    -      108.0000  -80.0000  132.9638 68

105 omega  148.00  177.00   1.0000   25.0000
omega____ theta____ kappa____ phi______ frames
    -      108.0000   77.0000   30.0000 29

106 omega   76.00  102.00   1.0000   25.0000
omega____ theta____ kappa____ phi______ frames
    -      108.0000   77.0000   30.0000 26

107 omega  123.00  159.00   1.0000   25.0000
omega____ theta____ kappa____ phi______ frames
    -      108.0000   64.0000  120.0000 36

108 omega   83.00  120.00   1.0000   25.0000
omega____ theta____ kappa____ phi______ frames
    -      108.0000   64.0000  120.0000 37

109 omega   76.00  101.00   1.0000   25.0000
omega____ theta____ kappa____ phi______ frames
    -      108.0000   77.0000  -60.0000 25

110 omega   77.00  103.00   1.0000   25.0000
omega____ theta____ kappa____ phi______ frames
    -      108.0000   77.0000  150.0000 26

111 omega  126.00  178.00   1.0000   25.0000
omega____ theta____ kappa____ phi______ frames
    -      108.0000   77.0000 -120.0000 52

112 omega   77.00  103.00   1.0000   25.0000
omega____ theta____ kappa____ phi______ frames
    -      108.0000   77.0000 -120.0000 26

113 omega  116.00  169.00   1.0000   25.0000
omega____ theta____ kappa____ phi______ frames
    -      108.0000   64.0000   60.0000 53

114 omega   83.00  109.00   1.0000   25.0000
omega____ theta____ kappa____ phi______ frames
    -      108.0000   64.0000   60.0000 26

115 omega   37.00   95.00   1.0000   25.0000
omega____ theta____ kappa____ phi______ frames
    -      108.0000  -79.0000 -169.1267 58

116 omega  153.00  178.00   1.0000   25.0000
omega____ theta____ kappa____ phi______ frames
    -      108.0000   75.0000  -33.2465 25

117 omega   85.00  173.00   1.0000   25.0000
omega____ theta____ kappa____ phi______ frames
    -      108.0000   64.0000    0.0000 88

118 omega   84.00  176.00   1.0000   25.0000
omega____ theta____ kappa____ phi______ frames
    -      108.0000   64.0000  150.0000 92

119 omega   78.00  103.00   1.0000   25.0000
omega____ theta____ kappa____ phi______ frames
    -      108.0000   75.0000  -33.2465 25

120 omega   65.00   92.00   1.0000   25.0000
omega____ theta____ kappa____ phi______ frames
    -      108.0000  -80.0000 -154.8946 27

121 omega   39.00  141.00   1.0000   25.0000
omega____ theta____ kappa____ phi______ frames
    -      108.0000  -79.0000   40.7288 102

122 omega   86.00  111.00   1.0000   25.0000
omega____ theta____ kappa____ phi______ frames
    -      108.0000   50.0000   90.0000 25

123 omega   43.00   96.00   1.0000   25.0000
omega____ theta____ kappa____ phi______ frames
    -      108.0000  -80.0000  -65.4167 53

124 omega  -22.00   69.00   1.0000   10.0000
omega____ theta____ kappa____ phi______ frames
    -        0.0000   57.0000 -180.0000 91

125 omega  -27.00   73.00   1.0000   10.0000
omega____ theta____ kappa____ phi______ frames
    -        0.0000   38.0000   90.0000 100

126 omega  -22.00   69.00   1.0000   10.0000
omega____ theta____ kappa____ phi______ frames
    -        0.0000   57.0000  -30.0000 91

127 omega  -11.00   91.00   1.0000   10.0000
omega____ theta____ kappa____ phi______ frames
    -       20.0000   75.0000  158.2213 102

128 omega    1.00   95.00   1.0000   10.0000
omega____ theta____ kappa____ phi______ frames
    -       24.0000   50.0000   20.2355 94

129 omega   -6.00   94.00   1.0000   10.0000
omega____ theta____ kappa____ phi______ frames
    -       24.0000   74.0000   13.3221 100

130 omega   15.00   46.00   1.0000   15.0000
omega____ theta____ kappa____ phi______ frames
    -       48.0000   80.0000 -160.2866 31

131 omega   19.00   46.00   1.0000   15.0000
omega____ theta____ kappa____ phi______ frames
    -       52.0000   80.0000   10.7056 27

132 omega   41.00  143.00   1.0000   15.0000
omega____ theta____ kappa____ phi______ frames
    -       72.0000   76.0000  155.0819 102

133 omega   43.00  142.00   1.0000   15.0000
omega____ theta____ kappa____ phi______ frames
    -       72.0000   72.0000 -104.5760 99

134 omega   41.00  143.00   1.0000   15.0000
omega____ theta____ kappa____ phi______ frames
    -       72.0000   75.0000 -163.5325 102

135 omega   46.00   96.00   1.0000   15.0000
omega____ theta____ kappa____ phi______ frames
    -       72.0000   66.0000   55.2469 50

136 omega    5.00  109.00   1.0000   15.0000
omega____ theta____ kappa____ phi______ frames
    -       76.0000  -80.0000  -78.1395 104

137 omega   46.00  146.00   1.0000   15.0000
omega____ theta____ kappa____ phi______ frames
    -       76.0000   74.0000   85.2941 100

138 omega   45.00  147.00   1.0000   15.0000
omega____ theta____ kappa____ phi______ frames
    -       76.0000   76.0000  109.5625 102

139 omega   47.00  146.00   1.0000   15.0000
omega____ theta____ kappa____ phi______ frames
    -       76.0000   72.0000 -153.6495 99

140 omega    5.00  109.00   1.0000   15.0000
omega____ theta____ kappa____ phi______ frames
    -       76.0000  -80.0000 -126.4382 104

141 omega   55.00  148.00   1.0000   15.0000
omega____ theta____ kappa____ phi______ frames
    -       80.0000   65.0000  142.2776 93

142 omega   58.00  150.00   1.0000   15.0000
omega____ theta____ kappa____ phi______ frames
    -       80.0000   53.0000   -7.0322 92

143 omega   58.00  148.00   1.0000   15.0000
omega____ theta____ kappa____ phi______ frames
    -       80.0000   60.0000   27.7038 90

144 omega   48.00  151.00   1.0000   15.0000
omega____ theta____ kappa____ phi______ frames
    -       80.0000   77.0000  -66.7181 103

;
_diffrn_measurement_device '\k-geometry diffractometer'
_diffrn_measurement_device_type 'Agilent SuperNova, Dual, Cu at zero, Eos'
_diffrn_measurement_method '\w scans'
_diffrn_measurement_specimen_support 'polyimid foil'
_diffrn_orient_matrix_UB_11 -0.0798684000
_diffrn_orient_matrix_UB_12 0.0453739000
_diffrn_orient_matrix_UB_13 -0.0011134000
_diffrn_orient_matrix_UB_21 0.0894192000
_diffrn_orient_matrix_UB_22 0.0119434000
_diffrn_orient_matrix_UB_23 -0.1542246000
_diffrn_orient_matrix_UB_31 -0.1481450000
_diffrn_orient_matrix_UB_32 -0.0172578000
_diffrn_orient_matrix_UB_33 -0.1096904000
_diffrn_radiation_monochromator mirror
_diffrn_radiation_probe x-ray
_diffrn_radiation_type 'Cu K\a'
_diffrn_radiation_wavelength 1.5418
_diffrn_reflns_av_R_equivalents 0.0495
_diffrn_reflns_av_unetI/netI 0.0186
_diffrn_reflns_Laue_measured_fraction_full 0.999
_diffrn_reflns_Laue_measured_fraction_max 0.997
_diffrn_reflns_limit_h_max 9
_diffrn_reflns_limit_h_min -9
_diffrn_reflns_limit_k_max 37
_diffrn_reflns_limit_k_min -37
_diffrn_reflns_limit_l_max 9
_diffrn_reflns_limit_l_min -9
_diffrn_reflns_number 57051
_diffrn_reflns_point_group_measured_fraction_full 0.999
_diffrn_reflns_point_group_measured_fraction_max 0.997
_diffrn_reflns_theta_full 67.684
_diffrn_reflns_theta_max 70.499
_diffrn_reflns_theta_min 5.622
_diffrn_source 'microfocus X-Ray tube'
_diffrn_source_type 'Agilent SuperNova (Cu) X-ray Source'
_exptl_absorpt_coefficient_mu 0.925
_exptl_absorpt_correction_T_max 0.975
_exptl_absorpt_correction_T_min 0.934
_exptl_absorpt_correction_type gaussian
_exptl_absorpt_process_details
;
CrysAlisPro, Agilent Technologies,
Version 1.171.36.28 (release 01-02-2013 CrysAlis171 .NET)
(compiled Feb  1 2013,16:14:44)
Numerical absorption correction based on gaussian integration over
            a multifaceted crystal model
;
_exptl_crystal_colour orange
_exptl_crystal_density_diffrn 1.321
_exptl_crystal_description plate
_exptl_crystal_F_000 852
_exptl_crystal_size_max 0.0850
_exptl_crystal_size_mid 0.0680
_exptl_crystal_size_min 0.0298
_refine_diff_density_max 0.477
_refine_diff_density_min -0.335
_refine_diff_density_rms 0.040
_refine_ls_extinction_method none
_refine_ls_goodness_of_fit_ref 1.045
_refine_ls_hydrogen_treatment mixed
_refine_ls_matrix_type full
_refine_ls_number_parameters 279
_refine_ls_number_reflns 3867
_refine_ls_number_restraints 0
_refine_ls_restrained_S_all 1.045
_refine_ls_R_factor_all 0.0469
_refine_ls_R_factor_gt 0.0374
_refine_ls_shift/su_max 0.001
_refine_ls_shift/su_mean 0.000
_refine_ls_structure_factor_coef Fsqd
_refine_ls_weighting_details
;
 w=1/[\s^2^(Fo^2^)+(0.0466P)^2^+0.9375P]
 where P=(Fo^2^+2Fc^2^)/3
;
_refine_ls_weighting_scheme calc
_refine_ls_wR_factor_gt 0.0941
_refine_ls_wR_factor_ref 0.0998
_reflns_Friedel_coverage 0.000
_reflns_number_gt 3247
_reflns_number_total 3867
_reflns_threshold_expression 'I > 2\s(I)'
_cod_data_source_file c4dt03572k2.cif
_cod_data_source_block hi_eb5
_cod_depositor_comments 'Adding full bibliography for 7033775--7033781.cif.'
_cod_original_cell_volume 2032.74(6)
_cod_original_sg_symbol_H-M 'P 21/n'
_cod_database_code 7033779
_audit_block_refno 1743
_audit_block_usercomment ebrl11
_olex2_refinement_description
;
1. Fixed Uiso
 At 1.2 times of:
  All C(H) groups
 At 1.5 times of:
  All C(H,H,H) groups
2.a Idealised Me refined as rotating group with stretchable bonds:
 C8(H8A,H8B,H8C), C9(H9A,H9B,H9C), C10(H10A,H10B,H10C), C11(H11A,H11B,H11C),
 C13(H13A,H13B,H13C), C14(H14A,H14B,H14C), C15(H15A,H15B,H15C), C16(H16A,H16B,
 H16C)
;
_shelx_estimated_absorpt_t_max 0.913
_shelx_estimated_absorpt_t_min 0.913
_cell_oxdiff_length_a 8.1037(2)
_cell_oxdiff_length_b 30.8158(6)
_cell_oxdiff_length_c 8.16042(19)
_cell_oxdiff_angle_alpha 90.0029(18)
_cell_oxdiff_angle_beta 94.051(2)
_cell_oxdiff_angle_gamma 90.0039(19)
_cell_oxdiff_volume 2032.74(8)
_cell_oxdiff_measurement_reflns_used 18126
_reflns_odcompleteness_completeness 99.95
_reflns_odcompleteness_theta 66.97
_reflns_odcompleteness_iscentric 1

loop_
_symmetry_equiv_pos_as_xyz
'x, y, z'
'-x+1/2, y+1/2, -z+1/2'
'-x, -y, -z'
'x-1/2, -y-1/2, z-1/2'

loop_
_atom_site_label
_atom_site_type_symbol
_atom_site_fract_x
_atom_site_fract_y
_atom_site_fract_z
_atom_site_U_iso_or_equiv
_atom_site_adp_type
_atom_site_occupancy
_atom_site_site_symmetry_order
_atom_site_calc_flag
_atom_site_refinement_flags_posn
_atom_site_refinement_flags_adp
F1 F 0.79297(12) 0.26961(3) 0.75914(13) 0.0367(2) Uani 1 1 d . .
F2 F 0.75647(16) 0.34209(4) 0.77018(17) 0.0596(4) Uani 1 1 d . .
F3 F 0.98212(15) 0.31472(4) 0.65562(14) 0.0532(3) Uani 1 1 d . .
F4 F 0.95977(17) 0.31084(4) 0.93015(15) 0.0621(4) Uani 1 1 d . .
B B 0.8741(2) 0.30935(6) 0.7782(2) 0.0305(4) Uani 1 1 d . .
N1 N 0.80244(16) 0.14421(4) 0.28492(16) 0.0211(3) Uani 1 1 d . .
N2 N 0.90525(15) 0.21331(4) 0.26212(16) 0.0231(3) Uani 1 1 d . .
N3 N 0.90165(15) 0.18177(4) 0.52068(15) 0.0223(3) Uani 1 1 d . .
N4 N 0.61987(15) 0.08775(4) 0.11750(14) 0.0202(3) Uani 1 1 d . .
N5 N 0.37818(16) 0.08046(4) -0.04663(15) 0.0263(3) Uani 1 1 d . .
N6 N 0.38641(15) 0.05340(4) 0.21935(15) 0.0232(3) Uani 1 1 d . .
N7 N 0.89937(14) -0.03115(4) 0.41113(14) 0.0188(3) Uani 1 1 d . .
C1 C 0.83757(17) 0.10091(4) 0.32597(17) 0.0188(3) Uani 1 1 d . .
C2 C 0.73158(17) 0.06989(5) 0.23545(17) 0.0184(3) Uani 1 1 d . .
C3 C 0.75635(17) 0.02644(5) 0.26553(17) 0.0187(3) Uani 1 1 d . .
H3 H 0.688(2) 0.0055(5) 0.207(2) 0.022 Uiso 1 1 d . U
C4 C 0.87986(17) 0.01176(4) 0.38429(17) 0.0179(3) Uani 1 1 d . .
C5 C 0.98215(17) 0.04297(4) 0.47406(17) 0.0181(3) Uani 1 1 d . .
C6 C 0.95958(18) 0.08782(5) 0.43815(18) 0.0199(3) Uani 1 1 d . .
H6 H 1.035(2) 0.1082(6) 0.493(2) 0.024 Uiso 1 1 d . U
C7 C 0.87152(17) 0.18006(5) 0.35719(18) 0.0206(3) Uani 1 1 d . .
C8 C 0.9251(2) 0.20770(5) 0.08655(19) 0.0308(4) Uani 1 1 d . .
H8A H 0.9603(15) 0.1782(4) 0.0661(4) 0.046 Uiso 1 1 calc R U
H8B H 1.0078(14) 0.2279(4) 0.0522(6) 0.046 Uiso 1 1 calc R U
H8C H 0.8204(13) 0.2133(4) 0.0250(8) 0.046 Uiso 1 1 calc R U
C9 C 0.9157(2) 0.25797(5) 0.3239(2) 0.0296(4) Uani 1 1 d . .
H9A H 0.8570(14) 0.26019(10) 0.4239(14) 0.044 Uiso 1 1 calc R U
H9B H 0.8655(14) 0.2776(2) 0.2408(11) 0.044 Uiso 1 1 calc R U
H9C H 1.0316(13) 0.26583(17) 0.3480(14) 0.044 Uiso 1 1 calc R U
C10 C 0.7943(2) 0.16053(5) 0.63240(19) 0.0279(3) Uani 1 1 d . .
H10A H 0.6936(13) 0.1506(3) 0.5709(7) 0.042 Uiso 1 1 calc R U
H10B H 0.7656(12) 0.1811(2) 0.7169(13) 0.042 Uiso 1 1 calc R U
H10C H 0.8519(8) 0.1357(4) 0.6841(12) 0.042 Uiso 1 1 calc R U
C11 C 1.05145(19) 0.20181(5) 0.5972(2) 0.0278(3) Uani 1 1 d . .
H11A H 1.1261(11) 0.2097(4) 0.5114(10) 0.042 Uiso 1 1 calc R U
H11B H 1.1079(10) 0.1811(3) 0.6747(14) 0.042 Uiso 1 1 calc R U
H11C H 1.0215(4) 0.2282(4) 0.6572(14) 0.042 Uiso 1 1 calc R U
C12 C 0.46760(18) 0.07377(4) 0.09964(17) 0.0203(3) Uani 1 1 d . .
C13 C 0.4650(2) 0.09769(6) -0.1827(2) 0.0375(4) Uani 1 1 d . .
H13A H 0.4847(15) 0.1293(4) -0.1659(9) 0.056 Uiso 1 1 calc R U
H13B H 0.3968(11) 0.0930(4) -0.2874(13) 0.056 Uiso 1 1 calc R U
H13C H 0.5729(15) 0.0825(4) -0.1876(10) 0.056 Uiso 1 1 calc R U
C14 C 0.2055(2) 0.09448(7) -0.0488(2) 0.0432(5) Uani 1 1 d . .
H14A H 0.1630(8) 0.0890(4) 0.0597(15) 0.065 Uiso 1 1 calc R U
H14B H 0.1387(9) 0.0781(4) -0.1337(17) 0.065 Uiso 1 1 calc R U
H14C H 0.1983(3) 0.1258(4) -0.0739(17) 0.065 Uiso 1 1 calc R U
C15 C 0.2725(2) 0.01782(6) 0.1853(2) 0.0423(5) Uani 1 1 d . .
H15A H 0.1590(15) 0.02729(19) 0.2048(17) 0.063 Uiso 1 1 calc R U
H15B H 0.3040(11) -0.0069(4) 0.2582(15) 0.063 Uiso 1 1 calc R U
H15C H 0.2766(13) 0.0087(3) 0.0694(15) 0.063 Uiso 1 1 calc R U
C16 C 0.42429(19) 0.06385(5) 0.39145(18) 0.0262(3) Uani 1 1 d . .
H16A H 0.4947(14) 0.0410(3) 0.4431(7) 0.039 Uiso 1 1 calc R U
H16B H 0.3212(11) 0.0658(4) 0.4472(7) 0.039 Uiso 1 1 calc R U
H16C H 0.4826(14) 0.0918(3) 0.4004(2) 0.039 Uiso 1 1 calc R U
H1 H 0.732(2) 0.1478(6) 0.204(2) 0.033(5) Uiso 1 1 d . .

loop_
_atom_site_aniso_label
_atom_site_aniso_U_11
_atom_site_aniso_U_22
_atom_site_aniso_U_33
_atom_site_aniso_U_23
_atom_site_aniso_U_13
_atom_site_aniso_U_12
F1 0.0313(5) 0.0247(5) 0.0538(6) -0.0009(4) 0.0004(5) -0.0057(4)
F2 0.0631(8) 0.0279(6) 0.0860(9) 0.0020(6) -0.0061(7) 0.0051(5)
F3 0.0613(7) 0.0494(7) 0.0504(7) -0.0114(5) 0.0139(6) -0.0288(6)
F4 0.0703(8) 0.0665(8) 0.0454(7) 0.0161(6) -0.0251(6) -0.0298(7)
B 0.0351(10) 0.0233(9) 0.0319(10) 0.0018(7) -0.0061(8) -0.0059(7)
N1 0.0214(6) 0.0181(6) 0.0227(6) 0.0008(5) -0.0063(5) 0.0003(5)
N2 0.0234(6) 0.0182(6) 0.0267(7) 0.0016(5) -0.0048(5) -0.0003(5)
N3 0.0219(6) 0.0213(6) 0.0231(7) -0.0012(5) -0.0033(5) -0.0004(5)
N4 0.0209(6) 0.0206(6) 0.0187(6) 0.0009(5) -0.0026(5) -0.0001(5)
N5 0.0248(7) 0.0313(7) 0.0214(6) -0.0040(5) -0.0070(5) 0.0041(5)
N6 0.0213(6) 0.0270(7) 0.0213(6) -0.0048(5) 0.0007(5) -0.0032(5)
N7 0.0176(6) 0.0190(6) 0.0195(6) -0.0006(5) 0.0003(5) 0.0002(5)
C1 0.0187(7) 0.0174(7) 0.0204(7) 0.0000(5) 0.0025(6) 0.0000(5)
C2 0.0175(7) 0.0212(7) 0.0165(7) -0.0002(5) 0.0020(5) 0.0004(5)
C3 0.0184(7) 0.0198(7) 0.0178(7) -0.0025(5) -0.0001(6) -0.0020(5)
C4 0.0166(7) 0.0187(7) 0.0185(7) -0.0010(5) 0.0027(6) -0.0006(5)
C5 0.0159(7) 0.0203(7) 0.0180(7) -0.0011(5) 0.0014(5) 0.0001(5)
C6 0.0187(7) 0.0179(7) 0.0228(7) -0.0025(6) -0.0014(6) -0.0018(6)
C7 0.0158(7) 0.0193(7) 0.0262(8) 0.0006(6) -0.0025(6) 0.0034(5)
C8 0.0360(9) 0.0295(8) 0.0259(8) 0.0061(6) -0.0042(7) -0.0027(7)
C9 0.0304(8) 0.0167(7) 0.0397(9) 0.0018(6) -0.0097(7) 0.0010(6)
C10 0.0280(8) 0.0305(8) 0.0252(8) -0.0001(6) 0.0020(7) 0.0020(6)
C11 0.0259(8) 0.0267(8) 0.0293(8) -0.0020(6) -0.0085(7) 0.0000(6)
C12 0.0224(7) 0.0181(7) 0.0198(7) -0.0049(5) -0.0018(6) 0.0026(5)
C13 0.0475(11) 0.0443(10) 0.0194(8) 0.0025(7) -0.0057(7) 0.0022(8)
C14 0.0326(10) 0.0594(12) 0.0351(10) -0.0166(9) -0.0155(8) 0.0183(9)
C15 0.0460(11) 0.0471(11) 0.0354(10) -0.0166(8) 0.0143(8) -0.0238(9)
C16 0.0245(8) 0.0328(8) 0.0216(8) -0.0031(6) 0.0041(6) -0.0015(6)

loop_
_atom_type_symbol
_atom_type_description
_atom_type_scat_dispersion_real
_atom_type_scat_dispersion_imag
_atom_type_scat_source
C C 0.0181 0.0091 'International Tables Vol C Tables 4.2.6.8 and 6.1.1.4'
H H 0.0000 0.0000 'International Tables Vol C Tables 4.2.6.8 and 6.1.1.4'
B B 0.0090 0.0039 'International Tables Vol C Tables 4.2.6.8 and 6.1.1.4'
F F 0.0727 0.0534 'International Tables Vol C Tables 4.2.6.8 and 6.1.1.4'
N N 0.0311 0.0180 'International Tables Vol C Tables 4.2.6.8 and 6.1.1.4'

loop_
_exptl_crystal_face_index_h
_exptl_crystal_face_index_k
_exptl_crystal_face_index_l
_exptl_crystal_face_perp_dist
_exptl_oxdiff_crystal_face_indexfrac_h
_exptl_oxdiff_crystal_face_indexfrac_k
_exptl_oxdiff_crystal_face_indexfrac_l
_exptl_oxdiff_crystal_face_x
_exptl_oxdiff_crystal_face_y
_exptl_oxdiff_crystal_face_z
-4 13 -1 0.0149 -4.0008 12.9877 -0.9993 0.9100 -0.0485 0.4782
-2 -16 -2 0.0400 -2.0008 -16.0063 -2.0022 -0.5642 -0.0613 0.7923
2 16 2 0.0400 2.0008 16.0063 2.0022 0.5642 0.0613 -0.7923
4 -13 1 0.0149 4.0008 -12.9877 0.9993 -0.9100 0.0485 -0.4782
2 3 5 0.0382 1.9992 3.0165 5.0014 -0.0284 -0.5565 -0.8968
5 8 -2 0.0219 4.5032 8.0003 -2.4992 0.0061 0.8837 -0.5311
-3 -5 5 0.0289 -2.5029 -4.9918 4.5000 -0.0316 -0.9774 -0.0367
-2 -3 -5 0.0382 -1.9992 -3.0165 -5.0014 0.0284 0.5565 0.8968

loop_
_geom_angle_atom_site_label_1
_geom_angle_atom_site_label_2
_geom_angle_atom_site_label_3
_geom_angle
_geom_angle_site_symmetry_1
F2 B F1 108.46(15) .
F3 B F1 109.98(14) .
F3 B F2 110.29(15) .
F4 B F1 109.47(14) .
F4 B F2 108.60(16) .
F4 B F3 110.00(16) .
C1 N1 H1 115.1(13) .
C7 N1 C1 127.04(13) .
C7 N1 H1 117.8(13) .
C7 N2 C8 121.56(13) .
C7 N2 C9 122.27(13) .
C8 N2 C9 116.08(12) .
C7 N3 C10 121.99(13) .
C7 N3 C11 121.93(13) .
C10 N3 C11 115.88(12) .
C12 N4 C2 120.76(12) .
C12 N5 C13 117.75(13) .
C12 N5 C14 120.14(13) .
C13 N5 C14 113.37(14) .
C12 N6 C15 122.87(13) .
C12 N6 C16 120.63(12) .
C15 N6 C16 116.22(13) .
C5 N7 C4 116.69(12) 3_756
N1 C1 C2 113.76(12) .
C6 C1 N1 124.71(13) .
C6 C1 C2 121.53(13) .
N4 C2 C1 115.16(12) .
C3 C2 N4 126.20(13) .
C3 C2 C1 118.51(13) .
C2 C3 H3 119.6(10) .
C2 C3 C4 121.38(13) .
C4 C3 H3 119.0(10) .
N7 C4 C3 119.56(13) .
N7 C4 C5 121.16(13) .
C3 C4 C5 119.28(13) .
N7 C5 C4 122.15(13) 3_756
N7 C5 C6 118.85(13) 3_756
C6 C5 C4 118.99(13) .
C1 C6 C5 120.25(13) .
C1 C6 H6 121.9(10) .
C5 C6 H6 117.9(10) .
N2 C7 N1 118.15(13) .
N2 C7 N3 121.44(13) .
N3 C7 N1 120.40(13) .
N2 C8 H8A 109.5 .
N2 C8 H8B 109.5 .
N2 C8 H8C 109.5 .
H8A C8 H8B 109.5 .
H8A C8 H8C 109.5 .
H8B C8 H8C 109.5 .
N2 C9 H9A 109.5 .
N2 C9 H9B 109.5 .
N2 C9 H9C 109.5 .
H9A C9 H9B 109.5 .
H9A C9 H9C 109.5 .
H9B C9 H9C 109.5 .
N3 C10 H10A 109.5 .
N3 C10 H10B 109.5 .
N3 C10 H10C 109.5 .
H10A C10 H10B 109.5 .
H10A C10 H10C 109.5 .
H10B C10 H10C 109.5 .
N3 C11 H11A 109.5 .
N3 C11 H11B 109.5 .
N3 C11 H11C 109.5 .
H11A C11 H11B 109.5 .
H11A C11 H11C 109.5 .
H11B C11 H11C 109.5 .
N4 C12 N5 119.06(13) .
N4 C12 N6 124.78(13) .
N5 C12 N6 116.13(13) .
N5 C13 H13A 109.5 .
N5 C13 H13B 109.5 .
N5 C13 H13C 109.5 .
H13A C13 H13B 109.5 .
H13A C13 H13C 109.5 .
H13B C13 H13C 109.5 .
N5 C14 H14A 109.5 .
N5 C14 H14B 109.5 .
N5 C14 H14C 109.5 .
H14A C14 H14B 109.5 .
H14A C14 H14C 109.5 .
H14B C14 H14C 109.5 .
N6 C15 H15A 109.5 .
N6 C15 H15B 109.5 .
N6 C15 H15C 109.5 .
H15A C15 H15B 109.5 .
H15A C15 H15C 109.5 .
H15B C15 H15C 109.5 .
N6 C16 H16A 109.5 .
N6 C16 H16B 109.5 .
N6 C16 H16C 109.5 .
H16A C16 H16B 109.5 .
H16A C16 H16C 109.5 .
H16B C16 H16C 109.5 .

loop_
_geom_bond_atom_site_label_1
_geom_bond_atom_site_label_2
_geom_bond_distance
_geom_bond_site_symmetry_2
F1 B 1.394(2) .
F2 B 1.386(2) .
F3 B 1.385(2) .
F4 B 1.378(2) .
N1 C1 1.4001(18) .
N1 C7 1.3545(19) .
N1 H1 0.85(2) .
N2 C7 1.3253(19) .
N2 C8 1.463(2) .
N2 C9 1.4660(19) .
N3 C7 1.3401(19) .
N3 C10 1.459(2) .
N3 C11 1.4619(19) .
N4 C2 1.3874(18) .
N4 C12 1.3055(19) .
N5 C12 1.3672(19) .
N5 C13 1.456(2) .
N5 C14 1.464(2) .
N6 C12 1.3684(19) .
N6 C15 1.448(2) .
N6 C16 1.4521(19) .
N7 C4 1.3476(18) .
N7 C5 1.3433(18) 3_756
C1 C2 1.451(2) .
C1 C6 1.360(2) .
C2 C3 1.373(2) .
C3 H3 0.958(17) .
C3 C4 1.417(2) .
C4 C5 1.4362(19) .
C5 N7 1.3433(18) 3_756
C5 C6 1.422(2) .
C6 H6 0.964(18) .
C8 H8A 0.970(11) .
C8 H8B 0.970(11) .
C8 H8C 0.970(11) .
C9 H9A 0.976(11) .
C9 H9B 0.976(11) .
C9 H9C 0.976(11) .
C10 H10A 0.976(11) .
C10 H10B 0.976(11) .
C10 H10C 0.976(11) .
C11 H11A 0.988(11) .
C11 H11B 0.988(11) .
C11 H11C 0.988(11) .
C13 H13A 0.995(12) .
C13 H13B 0.995(12) .
C13 H13C 0.995(12) .
C14 H14A 0.987(13) .
C14 H14B 0.987(13) .
C14 H14C 0.987(13) .
C15 H15A 0.989(12) .
C15 H15B 0.989(12) .
C15 H15C 0.989(12) .
C16 H16A 0.981(10) .
C16 H16B 0.981(10) .
C16 H16C 0.981(10) .

loop_
_geom_torsion_atom_site_label_1
_geom_torsion_atom_site_label_2
_geom_torsion_atom_site_label_3
_geom_torsion_atom_site_label_4
_geom_torsion
_geom_torsion_site_symmetry_1
_geom_torsion_site_symmetry_4
N1 C1 C2 N4 3.44(17) . .
N1 C1 C2 C3 179.55(12) . .
N1 C1 C6 C5 178.31(13) . .
N4 C2 C3 C4 176.92(13) . .
N7 C4 C5 N7 -0.4(2) . 3_756
N7 C4 C5 C6 178.35(12) . .
N7 C5 C6 C1 -178.10(13) 3_756 .
C1 N1 C7 N2 140.84(14) . .
C1 N1 C7 N3 -40.3(2) . .
C1 C2 C3 C4 1.3(2) . .
C2 N4 C12 N5 -157.95(13) . .
C2 N4 C12 N6 23.8(2) . .
C2 C1 C6 C5 -2.4(2) . .
C2 C3 C4 N7 179.46(13) . .
C2 C3 C4 C5 -0.5(2) . .
C3 C4 C5 N7 179.59(12) . 3_756
C3 C4 C5 C6 -1.66(19) . .
C4 C5 C6 C1 3.1(2) . .
C5 N7 C4 C3 -179.61(12) 3_756 .
C5 N7 C4 C5 0.4(2) 3_756 .
C6 C1 C2 N4 -175.92(13) . .
C6 C1 C2 C3 0.2(2) . .
C7 N1 C1 C2 174.56(13) . .
C7 N1 C1 C6 -6.1(2) . .
C8 N2 C7 N1 -21.6(2) . .
C8 N2 C7 N3 159.60(14) . .
C9 N2 C7 N1 154.95(13) . .
C9 N2 C7 N3 -23.9(2) . .
C10 N3 C7 N1 -33.7(2) . .
C10 N3 C7 N2 145.06(14) . .
C11 N3 C7 N1 140.86(14) . .
C11 N3 C7 N2 -40.3(2) . .
C12 N4 C2 C1 -137.93(13) . .
C12 N4 C2 C3 46.3(2) . .
C13 N5 C12 N4 8.2(2) . .
C13 N5 C12 N6 -173.44(13) . .
C14 N5 C12 N4 -137.30(16) . .
C14 N5 C12 N6 41.1(2) . .
C15 N6 C12 N4 -142.45(16) . .
C15 N6 C12 N5 39.3(2) . .
C16 N6 C12 N4 31.1(2) . .
C16 N6 C12 N5 -147.14(14) . .
